data_4327306
loop_
_publ_author_name
'Christopher J. Chuck'
'Matthew G. Davidson'
'Matthew D. Jones'
'Gabriele Kociok-K\"ohn'
'Matthew D. Lunn'
'Stephen Wu'

_publ_contact_author
;       Matthew G Davidson
        University of Bath
        Department of Chemistry
        Bath, BA2 7AY
        United Kingdom
;
_publ_contact_author_email m.g.davidson@bath.ac.uk
_publ_contact_author_fax '# 44 1225 82 6231'
_publ_contact_author_phone '# 44 1225 38 4467'
_publ_section_title
;
 Air-Stable Titanium Alkoxide Based Metal-Organic Framework as an
 Initiator for Ring-Opening Polymerization of Cyclic Esters
;
_journal_name_full 'Inorganic Chemistry'
_journal_page_first 6595
_journal_page_last 6597
_journal_paper_doi 10.1021/ic060969+
_journal_volume 45
_journal_year 2006
_chemical_formula_moiety 'C20 H42 O10 Ti2'
_chemical_formula_sum 'C20 H42 O10 Ti2'
_chemical_formula_weight 538.34
_chemical_name_systematic
; 
 ? 
;
_space_group_IT_number 14
_symmetry_cell_setting monoclinic
_symmetry_space_group_name_Hall '-P 2yn'
_symmetry_space_group_name_H-M 'P 1 21/n 1'
_atom_sites_solution_hydrogens geom
_atom_sites_solution_primary direct
_atom_sites_solution_secondary difmap
_audit_creation_method SHELXL-97
_cell_angle_alpha 90.00
_cell_angle_beta 100.9760(10)
_cell_angle_gamma 90.00
_cell_formula_units_Z 2
_cell_length_a 10.9910(2)
_cell_length_b 9.2710(2)
_cell_length_c 12.3350(2)
_cell_measurement_reflns_used 10448
_cell_measurement_temperature 150(2)
_cell_measurement_theta_max 27.48
_cell_measurement_theta_min 2.91
_cell_volume 1233.91(4)
_computing_cell_refinement 'HKL Scalepack (Otwinski & Minor, 1997)'
_computing_data_collection 'Collect (Nonius BV, 1997-2000)'
_computing_data_reduction 'HKL Denzo & Scalepack (Otwinski & Minor 1997)'
_computing_molecular_graphics 'Ortep-3 for Windows (Farrugia, 1997)'
_computing_publication_material 'WinGX publication routines (Farrugia, 1999)'
_computing_structure_refinement 'SHELXL-97 (Sheldrick, 1997)'
_computing_structure_solution
; 
 SIR97- Altomare A., Burla M.C., Camalli M., Cascarano G.L., Giacovazzo C. , 
 Guagliardi A., Moliterni A.G.G., Polidori G.,Spagna R. 
 (1999) J. Appl. Cryst. 32, 115-119.
;
_diffrn_ambient_temperature 150(2)
_diffrn_measured_fraction_theta_full 0.993
_diffrn_measured_fraction_theta_max 0.993
_diffrn_measurement_device_type 'nonius kappa ccd'
_diffrn_measurement_method ccd
_diffrn_radiation_monochromator graphite
_diffrn_radiation_source 'fine-focus sealed tube'
_diffrn_radiation_type MoK\a
_diffrn_radiation_wavelength 0.71073
_diffrn_reflns_av_R_equivalents 0.0329
_diffrn_reflns_av_sigmaI/netI 0.0314
_diffrn_reflns_limit_h_max 14
_diffrn_reflns_limit_h_min -11
_diffrn_reflns_limit_k_max 12
_diffrn_reflns_limit_k_min -11
_diffrn_reflns_limit_l_max 15
_diffrn_reflns_limit_l_min -15
_diffrn_reflns_number 11188
_diffrn_reflns_theta_full 27.48
_diffrn_reflns_theta_max 27.48
_diffrn_reflns_theta_min 3.36
_exptl_absorpt_coefficient_mu 0.697
_exptl_absorpt_correction_type none
_exptl_crystal_colour colourless
_exptl_crystal_density_diffrn 1.449
_exptl_crystal_description block
_exptl_crystal_F_000 572
_exptl_crystal_size_max 0.25
_exptl_crystal_size_mid 0.25
_exptl_crystal_size_min 0.13
_refine_diff_density_max 0.303
_refine_diff_density_min -0.402
_refine_diff_density_rms 0.064
_refine_ls_extinction_method none
_refine_ls_goodness_of_fit_ref 1.083
_refine_ls_hydrogen_treatment mixed
_refine_ls_matrix_type full
_refine_ls_number_parameters 149
_refine_ls_number_reflns 2800
_refine_ls_number_restraints 1
_refine_ls_restrained_S_all 1.082
_refine_ls_R_factor_all 0.0328
_refine_ls_R_factor_gt 0.0286
_refine_ls_shift/su_max 0.000
_refine_ls_shift/su_mean 0.000
_refine_ls_structure_factor_coef Fsqd
_refine_ls_weighting_details 'calc w=1/[\s^2^(Fo^2^)+(0.0342P)^2^+0.7095P] where P=(Fo^2^+2Fc^2^)/3'
_refine_ls_weighting_scheme calc
_refine_ls_wR_factor_gt 0.0764
_refine_ls_wR_factor_ref 0.0787
_reflns_number_gt 2568
_reflns_number_total 2800
_reflns_threshold_expression >2sigma(I)
_cod_data_source_file ic0609692Bsi20060601_105811_1.cif
_cod_data_source_block '[Ti2L3(LH)2]\\infty'
_cod_database_code 4327306

loop_
_symmetry_equiv_pos_as_xyz
'x, y, z'
'-x+1/2, y+1/2, -z+1/2'
'-x, -y, -z'
'x-1/2, -y-1/2, z-1/2'

loop_
_atom_site_label
_atom_site_type_symbol
_atom_site_fract_x
_atom_site_fract_y
_atom_site_fract_z
_atom_site_U_iso_or_equiv
_atom_site_adp_type
_atom_site_occupancy
_atom_site_symmetry_multiplicity
_atom_site_calc_flag
_atom_site_refinement_flags
Ti Ti 0.43454(2) 0.07369(3) 0.593849(19) 0.01075(9) Uani 1 1 d .
O1 O 0.52706(9) -0.10278(10) 0.56205(8) 0.0110(2) Uani 1 1 d .
O2 O 0.28435(9) -0.01908(12) 0.53254(9) 0.0173(2) Uani 1 1 d .
O3 O 0.38301(10) 0.25576(11) 0.60267(9) 0.0173(2) Uani 1 1 d .
O4 O 0.63256(9) 0.15233(11) 0.63848(8) 0.0140(2) Uani 1 1 d D
O5 O 0.05564(10) 0.52505(12) 0.76184(8) 0.0174(2) Uani 1 1 d .
C1 C 0.52525(13) -0.23799(14) 0.61706(11) 0.0137(3) Uani 1 1 d .
H1A H 0.4950 -0.3139 0.5621 0.016 Uiso 1 1 calc R
H1B H 0.4673 -0.2324 0.6693 0.016 Uiso 1 1 calc R
C2 C 0.65385(14) -0.27822(16) 0.67982(12) 0.0179(3) Uani 1 1 d .
H2A H 0.7135 -0.2708 0.6292 0.021 Uiso 1 1 calc R
H2B H 0.6528 -0.3799 0.7041 0.021 Uiso 1 1 calc R
C3 C 0.69843(13) -0.18329(16) 0.78037(12) 0.0163(3) Uani 1 1 d .
H3A H 0.6826 -0.0811 0.7590 0.020 Uiso 1 1 calc R
H3B H 0.6495 -0.2062 0.8377 0.020 Uiso 1 1 calc R
C4 C 0.83469(14) -0.20164(16) 0.82910(12) 0.0166(3) Uani 1 1 d .
H4A H 0.8841 -0.1705 0.7740 0.020 Uiso 1 1 calc R
H4B H 0.8566 -0.1381 0.8944 0.020 Uiso 1 1 calc R
C5 C 0.17227(13) -0.00352(18) 0.57231(13) 0.0195(3) Uani 1 1 d .
H5A H 0.1726 0.0903 0.6106 0.023 Uiso 1 1 calc R
H5B H 0.1666 -0.0808 0.6265 0.023 Uiso 1 1 calc R
C6 C 0.06056(13) -0.0111(2) 0.47955(13) 0.0220(3) Uani 1 1 d .
H6A H 0.0588 -0.1065 0.4431 0.026 Uiso 1 1 calc R
H6B H 0.0681 0.0636 0.4239 0.026 Uiso 1 1 calc R
C7 C 0.34950(15) 0.40151(16) 0.60460(14) 0.0191(3) Uani 1 1 d .
H7A H 0.3605 0.4483 0.5350 0.023 Uiso 1 1 calc R
H7B H 0.4047 0.4506 0.6664 0.023 Uiso 1 1 calc R
C8 C 0.21651(15) 0.41841(16) 0.61813(13) 0.0180(3) Uani 1 1 d .
H8A H 0.2052 0.3684 0.6865 0.022 Uiso 1 1 calc R
H8B H 0.1615 0.3714 0.5551 0.022 Uiso 1 1 calc R
C9 C 0.17823(16) 0.57583(16) 0.62410(13) 0.0212(3) Uani 1 1 d .
H9A H 0.2421 0.6276 0.6775 0.025 Uiso 1 1 calc R
H9B H 0.1737 0.6212 0.5508 0.025 Uiso 1 1 calc R
C10 C 0.05341(15) 0.59118(18) 0.65919(13) 0.0213(3) Uani 1 1 d .
H10A H 0.0331 0.6947 0.6641 0.026 Uiso 1 1 calc R
H10B H -0.0119 0.5462 0.6030 0.026 Uiso 1 1 calc R
H1 H 0.6748(17) 0.122(2) 0.5911(13) 0.035(6) Uiso 1 1 d D

loop_
_atom_site_aniso_label
_atom_site_aniso_U_11
_atom_site_aniso_U_22
_atom_site_aniso_U_33
_atom_site_aniso_U_23
_atom_site_aniso_U_13
_atom_site_aniso_U_12
Ti 0.00848(15) 0.01095(15) 0.01262(14) -0.00082(9) 0.00153(9) 0.00039(8)
O1 0.0102(5) 0.0095(4) 0.0126(4) 0.0015(4) 0.0006(4) 0.0008(4)
O2 0.0072(5) 0.0220(6) 0.0227(5) -0.0051(4) 0.0029(4) -0.0013(4)
O3 0.0172(5) 0.0131(5) 0.0220(5) -0.0023(4) 0.0047(4) 0.0047(4)
O4 0.0125(5) 0.0121(5) 0.0167(5) -0.0041(4) 0.0008(4) -0.0031(4)
O5 0.0186(5) 0.0199(5) 0.0148(5) 0.0007(4) 0.0057(4) 0.0011(4)
C1 0.0145(7) 0.0091(6) 0.0160(6) 0.0025(5) -0.0009(5) -0.0006(5)
C2 0.0190(7) 0.0136(7) 0.0184(7) 0.0004(5) -0.0032(6) 0.0043(6)
C3 0.0151(7) 0.0141(7) 0.0176(7) 0.0006(5) -0.0021(5) 0.0040(5)
C4 0.0162(7) 0.0112(7) 0.0194(7) 0.0026(5) -0.0039(5) 0.0024(5)
C5 0.0095(7) 0.0285(8) 0.0205(7) -0.0017(6) 0.0032(6) -0.0003(6)
C6 0.0105(7) 0.0331(9) 0.0219(7) -0.0040(7) 0.0015(6) 0.0014(6)
C7 0.0214(8) 0.0118(7) 0.0256(8) 0.0001(6) 0.0086(6) 0.0039(6)
C8 0.0190(8) 0.0160(7) 0.0192(7) -0.0003(6) 0.0040(6) 0.0051(6)
C9 0.0277(9) 0.0172(8) 0.0220(7) 0.0059(6) 0.0128(6) 0.0090(6)
C10 0.0236(8) 0.0244(8) 0.0170(7) 0.0058(6) 0.0069(6) 0.0119(6)

loop_
_atom_type_symbol
_atom_type_description
_atom_type_scat_dispersion_real
_atom_type_scat_dispersion_imag
_atom_type_scat_source
C C 0.0033 0.0016 'International Tables Vol C Tables 4.2.6.8 and 6.1.1.4'
H H 0.0000 0.0000 'International Tables Vol C Tables 4.2.6.8 and 6.1.1.4'
O O 0.0106 0.0060 'International Tables Vol C Tables 4.2.6.8 and 6.1.1.4'
Ti Ti 0.2776 0.4457 'International Tables Vol C Tables 4.2.6.8 and 6.1.1.4'

loop_
_geom_angle_atom_site_label_1
_geom_angle_atom_site_label_2
_geom_angle_atom_site_label_3
_geom_angle
_geom_angle_site_symmetry_1
_geom_angle_site_symmetry_3
O3 Ti O5 97.74(5) . 2_546
O3 Ti O2 101.03(5) . .
O5 Ti O2 99.41(5) 2_546 .
O3 Ti O1 163.69(5) . .
O5 Ti O1 92.95(5) 2_546 .
O2 Ti O1 89.27(4) . .
O3 Ti O1 93.24(4) . 3_656
O5 Ti O1 163.66(5) 2_546 3_656
O2 Ti O1 90.27(4) . 3_656
O1 Ti O1 73.91(4) . 3_656
O3 Ti O4 88.98(4) . .
O5 Ti O4 88.09(4) 2_546 .
O2 Ti O4 166.48(4) . .
O1 Ti O4 79.06(4) . .
O1 Ti O4 80.02(4) 3_656 .
O3 Ti Ti 128.88(4) . 3_656
O5 Ti Ti 129.85(4) 2_546 3_656
O2 Ti Ti 89.72(3) . 3_656
O1 Ti Ti 37.58(3) . 3_656
O1 Ti Ti 36.33(3) 3_656 3_656
O4 Ti Ti 76.88(3) . 3_656
C1 O1 Ti 124.78(8) . .
C1 O1 Ti 125.57(8) . 3_656
Ti O1 Ti 106.09(4) . 3_656
C5 O2 Ti 124.51(9) . .
C7 O3 Ti 175.51(10) . .
C4 O4 Ti 123.34(8) 2_656 .
C4 O4 H1 110.9(15) 2_656 .
Ti O4 H1 110.4(15) . .
C10 O5 Ti 139.67(10) . 2_556
O1 C1 C2 111.17(11) . .
O1 C1 H1A 109.4 . .
C2 C1 H1A 109.4 . .
O1 C1 H1B 109.4 . .
C2 C1 H1B 109.4 . .
H1A C1 H1B 108.0 . .
C1 C2 C3 113.32(12) . .
C1 C2 H2A 108.9 . .
C3 C2 H2A 108.9 . .
C1 C2 H2B 108.9 . .
C3 C2 H2B 108.9 . .
H2A C2 H2B 107.7 . .
C4 C3 C2 113.51(12) . .
C4 C3 H3A 108.9 . .
C2 C3 H3A 108.9 . .
C4 C3 H3B 108.9 . .
C2 C3 H3B 108.9 . .
H3A C3 H3B 107.7 . .
O4 C4 C3 113.12(12) 2_646 .
O4 C4 H4A 109.0 2_646 .
C3 C4 H4A 109.0 . .
O4 C4 H4B 109.0 2_646 .
C3 C4 H4B 109.0 . .
H4A C4 H4B 107.8 . .
O2 C5 C6 111.55(12) . .
O2 C5 H5A 109.3 . .
C6 C5 H5A 109.3 . .
O2 C5 H5B 109.3 . .
C6 C5 H5B 109.3 . .
H5A C5 H5B 108.0 . .
C5 C6 C6 112.18(16) . 3_556
C5 C6 H6A 109.2 . .
C6 C6 H6A 109.2 3_556 .
C5 C6 H6B 109.2 . .
C6 C6 H6B 109.2 3_556 .
H6A C6 H6B 107.9 . .
O3 C7 C8 111.39(13) . .
O3 C7 H7A 109.3 . .
C8 C7 H7A 109.3 . .
O3 C7 H7B 109.3 . .
C8 C7 H7B 109.3 . .
H7A C7 H7B 108.0 . .
C7 C8 C9 112.73(13) . .
C7 C8 H8A 109.0 . .
C9 C8 H8A 109.0 . .
C7 C8 H8B 109.0 . .
C9 C8 H8B 109.0 . .
H8A C8 H8B 107.8 . .
C10 C9 C8 112.04(14) . .
C10 C9 H9A 109.2 . .
C8 C9 H9A 109.2 . .
C10 C9 H9B 109.2 . .
C8 C9 H9B 109.2 . .
H9A C9 H9B 107.9 . .
O5 C10 C9 110.73(12) . .
O5 C10 H10A 109.5 . .
C9 C10 H10A 109.5 . .
O5 C10 H10B 109.5 . .
C9 C10 H10B 109.5 . .
H10A C10 H10B 108.1 . .

loop_
_geom_bond_atom_site_label_1
_geom_bond_atom_site_label_2
_geom_bond_distance
_geom_bond_site_symmetry_2
Ti O3 1.7903(10) .
Ti O5 1.8195(10) 2_546
Ti O2 1.8872(10) .
Ti O1 2.0041(10) .
Ti O1 2.0635(10) 3_656
Ti O4 2.2616(10) .
Ti Ti 3.2506(5) 3_656
O1 C1 1.4274(16) .
O1 Ti 2.0635(10) 3_656
O2 C5 1.4174(17) .
O3 C7 1.4020(18) .
O4 C4 1.4379(17) 2_656
O4 H1 0.859(2) .
O5 C10 1.4028(18) .
O5 Ti 1.8195(10) 2_556
C1 C2 1.5230(19) .
C1 H1A 0.9900 .
C1 H1B 0.9900 .
C2 C3 1.524(2) .
C2 H2A 0.9900 .
C2 H2B 0.9900 .
C3 C4 1.513(2) .
C3 H3A 0.9900 .
C3 H3B 0.9900 .
C4 O4 1.4379(17) 2_646
C4 H4A 0.9900 .
C4 H4B 0.9900 .
C5 C6 1.512(2) .
C5 H5A 0.9900 .
C5 H5B 0.9900 .
C6 C6 1.525(3) 3_556
C6 H6A 0.9900 .
C6 H6B 0.9900 .
C7 C8 1.511(2) .
C7 H7A 0.9900 .
C7 H7B 0.9900 .
C8 C9 1.525(2) .
C8 H8A 0.9900 .
C8 H8B 0.9900 .
C9 C10 1.522(2) .
C9 H9A 0.9900 .
C9 H9B 0.9900 .
C10 H10A 0.9900 .
C10 H10B 0.9900 .

loop_
_geom_hbond_atom_site_label_D
_geom_hbond_atom_site_label_H
_geom_hbond_atom_site_label_A
_geom_hbond_distance_DH
_geom_hbond_distance_HA
_geom_hbond_distance_DA
_geom_hbond_angle_DHA
_geom_hbond_site_symmetry_A
O4 H1 O2 0.859(2) 1.924(8) 2.7467(14) 160(2) 3_656
